data_1506470
loop_
_publ_author_name
'Shimizu, Masamichi'
'Kimura, Masanari'
'Watanabe, Toshiya'
'Tamaru, Yoshinao'

_publ_section_title
;
 Palladium-catalyzed allylation of imines with allyl alcohols.
;
_journal_issue 4
_journal_name_full 'Organic letters'
_journal_page_first 637
_journal_page_last 640
_journal_paper_doi 10.1021/ol047609f
_journal_volume 7
_journal_year 2005
_chemical_formula_sum 'C25 H27 N O3 S'
_chemical_formula_weight 421.55
_space_group_IT_number 2
_symmetry_cell_setting triclinic
_symmetry_Int_Tables_number 2
_symmetry_space_group_name_Hall '-P 1'
_symmetry_space_group_name_H-M 'P -1'
_cell_angle_alpha 90.003(3)
_cell_angle_beta 90.0048(9)
_cell_angle_gamma 90.098(1)
_cell_formula_units_Z 4
_cell_length_a 8.5238(5)
_cell_length_b 15.830(2)
_cell_length_c 16.800(2)
_cell_measurement_temperature 296.2
_cell_volume 2266.9(4)
_computing_cell_refinement D*TREK
_computing_data_collection D*TREK
_computing_data_reduction 'teXsan Ver. 1.11'
_computing_publication_material 'teXsan Ver. 1.11'
_computing_structure_refinement 'teXsan Ver. 1.10'
_computing_structure_solution SIR92
_diffrn_measured_fraction_theta_full 0.9188
_diffrn_measured_fraction_theta_max 0.9188
_diffrn_measurement_device_type 'Quantum CCD/Rigaku AFC7'
_diffrn_measurement_method \w
_diffrn_radiation_type 'Mo K\a'
_diffrn_radiation_wavelength 0.7107
_diffrn_reflns_av_R_equivalents 0.047
_diffrn_reflns_limit_h_max 11
_diffrn_reflns_limit_h_min -10
_diffrn_reflns_limit_k_max 19
_diffrn_reflns_limit_k_min -20
_diffrn_reflns_limit_l_max 21
_diffrn_reflns_limit_l_min -21
_diffrn_reflns_number 19559
_diffrn_reflns_theta_full 27.50
_diffrn_reflns_theta_max 27.50
_exptl_absorpt_coefficient_mu 0.168
_exptl_absorpt_correction_T_max 0.975
_exptl_absorpt_correction_T_min 0.712
_exptl_absorpt_correction_type multi-scan
_exptl_absorpt_process_details '(Jacobson, 1998)'
_exptl_crystal_colour clear
_exptl_crystal_density_diffrn 1.235
_exptl_crystal_density_method 'not measured'
_exptl_crystal_description block
_exptl_crystal_size_max 0.400
_exptl_crystal_size_mid 0.300
_exptl_crystal_size_min 0.150
_refine_diff_density_max 0.45
_refine_diff_density_min -0.45
_refine_ls_extinction_method none
_refine_ls_goodness_of_fit_ref 0.886
_refine_ls_hydrogen_treatment noref
_refine_ls_number_parameters 541
_refine_ls_number_reflns 9513
_refine_ls_R_factor_gt 0.0472
_refine_ls_shift/su_max 0.0003
_refine_ls_structure_factor_coef Fsqd
_refine_ls_weighting_details 'w = 1/[\s^2^(Fo^2^) + (0.02000(Max(Fo^2^,0) + 2Fc^2^)/3)^2^]'
_refine_ls_weighting_scheme calc
_refine_ls_wR_factor_ref 0.1212
_reflns_number_gt 3524
_reflns_number_total 9540
_reflns_threshold_expression F^2^>2.0\s(F^2^)
_cod_data_source_file ol047609fsi20041130_015458.cif
_cod_data_source_block 0534
_cod_original_sg_symbol_H-M 'P -1         '
_cod_original_formula_sum 'C25 H27 N O3 S '
_cod_database_code 1506470

loop_
_symmetry_equiv_pos_as_xyz
x,y,z
-x,-y,-z

loop_
_atom_site_label
_atom_site_type_symbol
_atom_site_fract_x
_atom_site_fract_y
_atom_site_fract_z
_atom_site_U_iso_or_equiv
_atom_site_adp_type
_atom_site_occupancy
_atom_site_calc_flag
S(1) S 0.58391(9) 0.31267(6) -0.62289(5) 0.0731(3) Uani 1.00 d
S(2) S -0.08379(9) 0.18730(6) -0.12290(5) 0.0728(3) Uani 1.00 d
O(1) O 0.6086(2) 0.4011(1) -0.6368(1) 0.0945(8) Uani 1.00 d
O(2) O 0.6214(2) 0.2774(2) -0.5461(1) 0.1015(9) Uani 1.00 d
O(3) O 0.1992(3) -0.0407(1) -0.6048(1) 0.1122(10) Uani 1.00 d
O(4) O -0.1086(2) 0.0988(1) -0.1370(1) 0.0955(8) Uani 1.00 d
O(5) O -0.1213(2) 0.2223(2) -0.0459(1) 0.1006(9) Uani 1.00 d
O(6) O 0.3010(3) 0.5404(1) -0.1050(1) 0.114(1) Uani 1.00 d
N(1) N 0.4015(2) 0.2923(1) -0.6458(1) 0.0572(7) Uani 1.00 d
N(2) N 0.0986(2) 0.2078(1) -0.1460(1) 0.0568(7) Uani 1.00 d
C(1) C 0.2840(3) 0.3625(2) -0.6498(2) 0.0590(9) Uani 1.00 d
C(2) C 0.1871(4) 0.3559(2) -0.7260(2) 0.067(1) Uani 1.00 d
C(3) C 0.2973(5) 0.3592(2) -0.7967(2) 0.092(1) Uani 1.00 d
C(4) C 0.2956(6) 0.3125(3) -0.8552(2) 0.129(2) Uani 1.00 d
C(5) C 0.0694(4) 0.4289(2) -0.7324(2) 0.085(1) Uani 1.00 d
C(6) C 0.1909(3) 0.3705(2) -0.5735(2) 0.0528(9) Uani 1.00 d
C(7) C 0.2400(3) 0.4272(2) -0.5155(2) 0.0607(9) Uani 1.00 d
C(8) C 0.1575(4) 0.4367(2) -0.4453(2) 0.069(1) Uani 1.00 d
C(9) C 0.0266(4) 0.3900(2) -0.4312(2) 0.073(1) Uani 1.00 d
C(10) C -0.0238(3) 0.3340(2) -0.4876(2) 0.075(1) Uani 1.00 d
C(11) C 0.0564(4) 0.3242(2) -0.5582(2) 0.068(1) Uani 1.00 d
C(12) C 0.3491(3) 0.2062(2) -0.6332(2) 0.0529(9) Uani 1.00 d
C(13) C 0.3201(3) 0.1549(2) -0.6975(1) 0.0586(9) Uani 1.00 d
C(14) C 0.2703(4) 0.0731(2) -0.6867(2) 0.071(1) Uani 1.00 d
C(15) C 0.2495(4) 0.0416(2) -0.6104(2) 0.076(1) Uani 1.00 d
C(16) C 0.2807(4) 0.0919(2) -0.5457(2) 0.085(1) Uani 1.00 d
C(17) C 0.3289(4) 0.1748(2) -0.5577(2) 0.072(1) Uani 1.00 d
C(18) C 0.1987(6) -0.0790(2) -0.5285(2) 0.133(2) Uani 1.00 d
C(19) C 0.6921(3) 0.2556(2) -0.6931(2) 0.0543(9) Uani 1.00 d
C(20) C 0.7246(3) 0.2887(2) -0.7668(2) 0.068(1) Uani 1.00 d
C(21) C 0.8125(4) 0.2439(2) -0.8210(2) 0.072(1) Uani 1.00 d
C(22) C 0.8704(3) 0.1653(2) -0.8036(2) 0.0624(10) Uani 1.00 d
C(23) C 0.8381(4) 0.1336(2) -0.7298(2) 0.078(1) Uani 1.00 d
C(24) C 0.7499(4) 0.1773(2) -0.6740(2) 0.075(1) Uani 1.00 d
C(25) C 0.9647(4) 0.1167(2) -0.8628(2) 0.097(1) Uani 1.00 d
C(26) C 0.2158(3) 0.1374(2) -0.1500(2) 0.0581(9) Uani 1.00 d
C(27) C 0.3124(3) 0.1438(2) -0.2263(2) 0.0666(10) Uani 1.00 d
C(28) C 0.2036(4) 0.1409(2) -0.2965(2) 0.090(1) Uani 1.00 d
C(29) C 0.2039(6) 0.1874(3) -0.3555(2) 0.129(2) Uani 1.00 d
C(30) C 0.4304(4) 0.0708(2) -0.2322(2) 0.085(1) Uani 1.00 d
C(31) C 0.3092(3) 0.1295(2) -0.0736(2) 0.0530(9) Uani 1.00 d
C(32) C 0.4430(3) 0.1756(2) -0.0586(2) 0.0667(10) Uani 1.00 d
C(33) C 0.5240(3) 0.1662(2) 0.0124(2) 0.076(1) Uani 1.00 d
C(34) C 0.4732(4) 0.1101(2) 0.0685(2) 0.074(1) Uani 1.00 d
C(35) C 0.3423(4) 0.0632(2) 0.0546(2) 0.070(1) Uani 1.00 d
C(36) C 0.2599(3) 0.0729(2) -0.0158(2) 0.0615(9) Uani 1.00 d
C(37) C 0.1515(3) 0.2938(2) -0.1330(2) 0.0531(9) Uani 1.00 d
C(38) C 0.1798(3) 0.3448(2) -0.1974(2) 0.0583(9) Uani 1.00 d
C(39) C 0.2304(4) 0.4268(2) -0.1869(2) 0.073(1) Uani 1.00 d
C(40) C 0.2501(4) 0.4583(2) -0.1105(2) 0.074(1) Uani 1.00 d
C(41) C 0.2192(4) 0.4080(2) -0.0460(2) 0.084(1) Uani 1.00 d
C(42) C 0.1710(4) 0.3249(2) -0.0575(2) 0.072(1) Uani 1.00 d
C(43) C 0.3010(6) 0.5791(2) -0.0284(2) 0.133(2) Uani 1.00 d
C(44) C -0.1925(3) 0.2445(2) -0.1931(2) 0.0545(9) Uani 1.00 d
C(45) C -0.2501(4) 0.3231(2) -0.1742(2) 0.075(1) Uani 1.00 d
C(46) C -0.3381(4) 0.3665(2) -0.2295(2) 0.078(1) Uani 1.00 d
C(47) C -0.3698(3) 0.3346(2) -0.3033(2) 0.065(1) Uani 1.00 d
C(48) C -0.3124(4) 0.2562(2) -0.3211(2) 0.073(1) Uani 1.00 d
C(49) C -0.2242(3) 0.2109(2) -0.2670(2) 0.070(1) Uani 1.00 d
C(50) C -0.4651(4) 0.3830(2) -0.3631(2) 0.098(1) Uani 1.00 d
H(1) H 0.3443 0.4143 -0.6545 0.0708 Uiso 1.00 calc
H(2) H 0.1308 0.3026 -0.7263 0.0805 Uiso 1.00 calc
H(3) H 0.3776 0.4027 -0.7956 0.1105 Uiso 1.00 calc
H(4) H 0.2176 0.2680 -0.8593 0.1546 Uiso 1.00 calc
H(5) H 0.3721 0.3202 -0.8974 0.1546 Uiso 1.00 calc
H(6) H 0.1255 0.4822 -0.7328 0.1024 Uiso 1.00 calc
H(7) H 0.0096 0.4232 -0.7812 0.1024 Uiso 1.00 calc
H(8) H -0.0014 0.4273 -0.6872 0.1024 Uiso 1.00 calc
H(9) H 0.3339 0.4606 -0.5244 0.0728 Uiso 1.00 calc
H(10) H 0.1933 0.4770 -0.4058 0.0830 Uiso 1.00 calc
H(11) H -0.0305 0.3963 -0.3816 0.0879 Uiso 1.00 calc
H(12) H -0.1174 0.3007 -0.4779 0.0901 Uiso 1.00 calc
H(13) H 0.0181 0.2844 -0.5977 0.0815 Uiso 1.00 calc
H(14) H 0.3349 0.1766 -0.7509 0.0704 Uiso 1.00 calc
H(15) H 0.2496 0.0374 -0.7324 0.0849 Uiso 1.00 calc
H(16) H 0.2692 0.0697 -0.4922 0.1015 Uiso 1.00 calc
H(17) H 0.3485 0.2110 -0.5122 0.0862 Uiso 1.00 calc
H(18) H 0.1287 -0.0482 -0.4935 0.1593 Uiso 1.00 calc
H(19) H 0.1630 -0.1370 -0.5332 0.1593 Uiso 1.00 calc
H(20) H 0.3040 -0.0781 -0.5067 0.1593 Uiso 1.00 calc
H(21) H 0.6852 0.3442 -0.7808 0.0817 Uiso 1.00 calc
H(22) H 0.8340 0.2685 -0.8727 0.0866 Uiso 1.00 calc
H(23) H 0.8786 0.0783 -0.7158 0.0932 Uiso 1.00 calc
H(24) H 0.7292 0.1528 -0.6221 0.0894 Uiso 1.00 calc
H(25) H 0.9942 0.0626 -0.8402 0.1168 Uiso 1.00 calc
H(26) H 0.9026 0.1074 -0.9105 0.1168 Uiso 1.00 calc
H(27) H 1.0585 0.1484 -0.8764 0.1168 Uiso 1.00 calc
H(28) H 0.1552 0.0857 -0.1546 0.0697 Uiso 1.00 calc
H(29) H 0.3689 0.1970 -0.2265 0.0799 Uiso 1.00 calc
H(30) H 0.1235 0.0973 -0.2954 0.1082 Uiso 1.00 calc
H(31) H 0.2812 0.2322 -0.3601 0.1543 Uiso 1.00 calc
H(32) H 0.1269 0.1791 -0.3973 0.1543 Uiso 1.00 calc
H(33) H 0.3744 0.0174 -0.2316 0.1019 Uiso 1.00 calc
H(34) H 0.4892 0.0758 -0.2815 0.1019 Uiso 1.00 calc
H(35) H 0.5020 0.0731 -0.1874 0.1019 Uiso 1.00 calc
H(36) H 0.4812 0.2152 -0.0982 0.0800 Uiso 1.00 calc
H(37) H 0.6174 0.1997 0.0223 0.0908 Uiso 1.00 calc
H(38) H 0.5303 0.1038 0.1180 0.0889 Uiso 1.00 calc
H(39) H 0.3065 0.0229 0.0942 0.0843 Uiso 1.00 calc
H(40) H 0.1662 0.0394 -0.0249 0.0738 Uiso 1.00 calc
H(41) H 0.1640 0.3230 -0.2508 0.0700 Uiso 1.00 calc
H(42) H 0.2522 0.4622 -0.2327 0.0875 Uiso 1.00 calc
H(43) H 0.2308 0.4303 0.0074 0.1006 Uiso 1.00 calc
H(44) H 0.1511 0.2889 -0.0119 0.0861 Uiso 1.00 calc
H(45) H 0.3686 0.5473 0.0071 0.1595 Uiso 1.00 calc
H(46) H 0.3395 0.6366 -0.0329 0.1595 Uiso 1.00 calc
H(47) H 0.1951 0.5796 -0.0074 0.1595 Uiso 1.00 calc
H(48) H -0.2289 0.3477 -0.1224 0.0906 Uiso 1.00 calc
H(49) H -0.3790 0.4217 -0.2155 0.0933 Uiso 1.00 calc
H(50) H -0.3340 0.2318 -0.3730 0.0881 Uiso 1.00 calc
H(51) H -0.1846 0.1555 -0.2810 0.0836 Uiso 1.00 calc
H(52) H -0.4955 0.4370 -0.3405 0.1176 Uiso 1.00 calc
H(53) H -0.4029 0.3924 -0.4106 0.1176 Uiso 1.00 calc
H(54) H -0.5583 0.3509 -0.3767 0.1176 Uiso 1.00 calc

loop_
_atom_site_aniso_label
_atom_site_aniso_U_11
_atom_site_aniso_U_22
_atom_site_aniso_U_33
_atom_site_aniso_U_12
_atom_site_aniso_U_13
_atom_site_aniso_U_23
S(1) 0.0543(5) 0.0822(7) 0.0827(6) 0.0004(4) -0.0092(4) -0.0246(5)
S(2) 0.0540(5) 0.0823(7) 0.0823(6) 0.0009(4) 0.0075(4) 0.0239(5)
O(1) 0.064(1) 0.062(2) 0.158(2) -0.012(1) 0.000(1) -0.038(1)
O(2) 0.081(2) 0.165(2) 0.058(1) 0.012(2) -0.023(1) -0.019(1)
O(3) 0.189(3) 0.051(2) 0.097(2) -0.007(2) 0.002(2) 0.004(1)
O(4) 0.064(1) 0.061(2) 0.161(2) -0.011(1) 0.001(1) 0.038(1)
O(5) 0.083(2) 0.162(2) 0.057(1) 0.015(2) 0.023(1) 0.021(1)
O(6) 0.190(3) 0.051(2) 0.100(2) -0.007(2) -0.003(2) -0.005(1)
N(1) 0.046(1) 0.053(2) 0.073(2) 0.003(1) -0.006(1) -0.010(1)
N(2) 0.043(1) 0.054(2) 0.073(2) 0.005(1) 0.006(1) 0.010(1)
C(1) 0.057(2) 0.049(2) 0.070(2) 0.001(1) -0.005(2) -0.003(1)
C(2) 0.069(2) 0.067(2) 0.065(2) 0.012(2) -0.006(2) 0.000(2)
C(3) 0.120(3) 0.082(3) 0.074(2) 0.026(2) -0.022(2) -0.017(2)
C(4) 0.166(4) 0.122(4) 0.098(3) 0.023(3) -0.017(3) 0.014(3)
C(5) 0.083(2) 0.077(2) 0.096(2) 0.020(2) -0.016(2) 0.004(2)
C(6) 0.046(2) 0.049(2) 0.063(2) 0.002(1) -0.004(1) -0.006(1)
C(7) 0.050(2) 0.056(2) 0.076(2) -0.001(1) -0.012(2) -0.008(2)
C(8) 0.068(2) 0.075(2) 0.065(2) 0.010(2) -0.008(2) -0.018(2)
C(9) 0.063(2) 0.089(3) 0.068(2) 0.011(2) -0.002(2) -0.004(2)
C(10) 0.052(2) 0.089(3) 0.085(2) -0.006(2) 0.008(2) 0.004(2)
C(11) 0.060(2) 0.065(2) 0.079(2) -0.010(2) -0.009(2) -0.010(2)
C(12) 0.053(2) 0.050(2) 0.055(2) 0.005(1) -0.005(1) -0.006(1)
C(13) 0.066(2) 0.055(2) 0.055(2) 0.006(2) -0.008(1) -0.003(1)
C(14) 0.095(2) 0.056(2) 0.061(2) 0.009(2) -0.013(2) -0.008(2)
C(15) 0.106(3) 0.045(2) 0.078(2) 0.004(2) 0.000(2) -0.007(2)
C(16) 0.127(3) 0.064(2) 0.063(2) 0.011(2) 0.004(2) 0.000(2)
C(17) 0.095(2) 0.065(2) 0.056(2) 0.006(2) -0.001(2) -0.015(2)
C(18) 0.215(5) 0.065(3) 0.118(3) -0.001(3) 0.022(3) 0.027(2)
C(19) 0.045(2) 0.052(2) 0.066(2) 0.004(1) -0.004(1) 0.001(1)
C(20) 0.060(2) 0.056(2) 0.088(2) 0.005(2) 0.001(2) 0.009(2)
C(21) 0.068(2) 0.081(2) 0.068(2) 0.005(2) 0.008(2) 0.012(2)
C(22) 0.052(2) 0.064(2) 0.071(2) 0.002(2) 0.002(2) -0.003(2)
C(23) 0.077(2) 0.059(2) 0.097(3) 0.015(2) 0.007(2) 0.010(2)
C(24) 0.074(2) 0.078(2) 0.071(2) 0.013(2) 0.006(2) 0.016(2)
C(25) 0.089(3) 0.100(3) 0.104(3) 0.015(2) 0.016(2) -0.020(2)
C(26) 0.055(2) 0.050(2) 0.069(2) 0.002(1) 0.002(1) 0.003(1)
C(27) 0.068(2) 0.067(2) 0.065(2) 0.010(2) 0.003(2) 0.001(2)
C(28) 0.115(3) 0.082(3) 0.074(2) 0.026(2) 0.017(2) 0.012(2)
C(29) 0.159(4) 0.127(4) 0.099(3) 0.025(3) 0.011(3) -0.015(3)
C(30) 0.083(2) 0.077(2) 0.095(2) 0.022(2) 0.013(2) -0.007(2)
C(31) 0.046(2) 0.047(2) 0.066(2) 0.001(1) 0.003(1) 0.003(1)
C(32) 0.059(2) 0.065(2) 0.076(2) -0.009(2) 0.007(2) 0.011(2)
C(33) 0.054(2) 0.085(2) 0.089(2) -0.008(2) -0.006(2) -0.004(2)
C(34) 0.064(2) 0.086(2) 0.072(2) 0.012(2) 0.001(2) 0.004(2)
C(35) 0.072(2) 0.075(2) 0.064(2) 0.010(2) 0.009(2) 0.017(2)
C(36) 0.051(2) 0.055(2) 0.079(2) 0.001(1) 0.012(2) 0.008(2)
C(37) 0.056(2) 0.049(2) 0.055(2) 0.008(1) 0.004(1) 0.007(1)
C(38) 0.067(2) 0.053(2) 0.055(2) 0.006(2) 0.008(1) 0.001(1)
C(39) 0.100(3) 0.061(2) 0.058(2) 0.013(2) 0.011(2) 0.006(2)
C(40) 0.103(3) 0.042(2) 0.078(2) 0.005(2) 0.004(2) 0.008(2)
C(41) 0.130(3) 0.061(2) 0.060(2) 0.008(2) -0.007(2) -0.003(2)
C(42) 0.095(2) 0.065(2) 0.056(2) 0.005(2) 0.001(2) 0.014(2)
C(43) 0.215(5) 0.066(3) 0.118(3) -0.001(3) -0.023(3) -0.029(2)
C(44) 0.046(2) 0.053(2) 0.065(2) 0.000(1) 0.007(1) 0.002(1)
C(45) 0.078(2) 0.073(2) 0.075(2) 0.013(2) -0.009(2) -0.018(2)
C(46) 0.077(2) 0.058(2) 0.098(2) 0.018(2) -0.006(2) -0.012(2)
C(47) 0.056(2) 0.063(2) 0.075(2) 0.003(2) -0.001(2) 0.003(2)
C(48) 0.070(2) 0.082(2) 0.069(2) 0.003(2) -0.009(2) -0.009(2)
C(49) 0.066(2) 0.056(2) 0.087(2) 0.008(2) -0.002(2) -0.013(2)
C(50) 0.094(3) 0.097(3) 0.103(3) 0.015(2) -0.018(2) 0.020(2)

loop_
_atom_type_symbol
_atom_type_description
_atom_type_scat_dispersion_real
_atom_type_scat_dispersion_imag
_atom_type_scat_source
C C 0.003 0.002
;International Tables for Crystallography
(1992, Vol. C, Tables 4.2.6.8 and 6.1.1.1)
;
H H 0.000 0.000
;International Tables for Crystallography
(1992, Vol. C, Table 6.1.1.2)
;
N N 0.006 0.003
;International Tables for Crystallography
(1992, Vol. C, Tables 4.2.6.8 and 6.1.1.1)
;
O O 0.011 0.006
;International Tables for Crystallography
(1992, Vol. C, Tables 4.2.6.8 and 6.1.1.1)
;
S S 0.125 0.123
;International Tables for Crystallography
(1992, Vol. C, Tables 4.2.6.8 and 6.1.1.1)
;

loop_
_geom_angle_atom_site_label_1
_geom_angle_atom_site_label_2
_geom_angle_atom_site_label_3
_geom_angle
_geom_angle_publ_flag
O(1) S(1) O(2) 119.4(1) yes
O(1) S(1) N(1) 107.0(1) yes
O(1) S(1) C(19) 108.5(1) yes
O(2) S(1) N(1) 110.2(1) yes
O(2) S(1) C(19) 106.6(1) yes
N(1) S(1) C(19) 104.0(1) yes
O(4) S(2) O(5) 119.3(1) yes
O(4) S(2) N(2) 107.0(1) yes
O(4) S(2) C(44) 108.4(1) yes
O(5) S(2) N(2) 110.3(1) yes
O(5) S(2) C(44) 106.7(1) yes
N(2) S(2) C(44) 104.0(1) yes
C(15) O(3) C(18) 118.0(3) yes
C(40) O(6) C(43) 117.9(3) yes
S(1) N(1) C(1) 120.1(2) yes
S(1) N(1) C(12) 116.3(2) yes
C(1) N(1) C(12) 119.9(2) yes
S(2) N(2) C(26) 119.9(2) yes
S(2) N(2) C(37) 116.4(2) yes
C(26) N(2) C(37) 119.9(2) yes
N(1) C(1) C(2) 110.4(2) yes
N(1) C(1) C(6) 112.1(2) yes
C(2) C(1) C(6) 115.6(2) yes
C(1) C(2) C(3) 108.6(3) yes
C(1) C(2) C(5) 111.2(2) yes
C(3) C(2) C(5) 109.0(2) yes
C(2) C(3) C(4) 126.8(4) yes
C(1) C(6) C(7) 119.4(3) yes
C(1) C(6) C(11) 123.2(2) yes
C(7) C(6) C(11) 117.4(3) yes
C(6) C(7) C(8) 121.1(3) yes
C(7) C(8) C(9) 120.5(3) yes
C(8) C(9) C(10) 119.2(3) yes
C(9) C(10) C(11) 121.0(3) yes
C(6) C(11) C(10) 120.7(3) yes
N(1) C(12) C(13) 119.7(2) yes
N(1) C(12) C(17) 121.0(2) yes
C(13) C(12) C(17) 119.3(3) yes
C(12) C(13) C(14) 120.6(3) yes
C(13) C(14) C(15) 120.0(3) yes
O(3) C(15) C(14) 116.4(3) yes
O(3) C(15) C(16) 123.7(3) yes
C(14) C(15) C(16) 119.9(3) yes
C(15) C(16) C(17) 119.3(3) yes
C(12) C(17) C(16) 120.8(3) yes
S(1) C(19) C(20) 121.1(2) yes
S(1) C(19) C(24) 119.9(2) yes
C(20) C(19) C(24) 119.0(3) yes
C(19) C(20) C(21) 120.6(3) yes
C(20) C(21) C(22) 121.6(3) yes
C(21) C(22) C(23) 117.1(3) yes
C(21) C(22) C(25) 121.4(3) yes
C(23) C(22) C(25) 121.6(3) yes
C(22) C(23) C(24) 122.6(3) yes
C(19) C(24) C(23) 119.2(3) yes
N(2) C(26) C(27) 110.4(2) yes
N(2) C(26) C(31) 111.9(2) yes
C(27) C(26) C(31) 115.7(2) yes
C(26) C(27) C(28) 109.0(3) yes
C(26) C(27) C(30) 111.0(2) yes
C(28) C(27) C(30) 109.3(3) yes
C(27) C(28) C(29) 127.7(4) yes
C(26) C(31) C(32) 123.1(2) yes
C(26) C(31) C(36) 119.2(2) yes
C(32) C(31) C(36) 117.7(2) yes
C(31) C(32) C(33) 120.9(3) yes
C(32) C(33) C(34) 120.4(3) yes
C(33) C(34) C(35) 119.8(3) yes
C(34) C(35) C(36) 120.1(3) yes
C(31) C(36) C(35) 121.1(3) yes
N(2) C(37) C(38) 119.3(2) yes
N(2) C(37) C(42) 120.9(2) yes
C(38) C(37) C(42) 119.8(3) yes
C(37) C(38) C(39) 120.6(3) yes
C(38) C(39) C(40) 119.6(3) yes
O(6) C(40) C(39) 116.2(3) yes
O(6) C(40) C(41) 123.8(3) yes
C(39) C(40) C(41) 120.0(3) yes
C(40) C(41) C(42) 119.7(3) yes
C(37) C(42) C(41) 120.3(3) yes
S(2) C(44) C(45) 120.1(2) yes
S(2) C(44) C(49) 120.7(2) yes
C(45) C(44) C(49) 119.2(2) yes
C(44) C(45) C(46) 119.3(3) yes
C(45) C(46) C(47) 122.4(3) yes
C(46) C(47) C(48) 117.6(3) yes
C(46) C(47) C(50) 121.7(3) yes
C(48) C(47) C(50) 120.7(3) yes
C(47) C(48) C(49) 121.5(3) yes
C(44) C(49) C(48) 120.0(3) yes

loop_
_geom_bond_atom_site_label_1
_geom_bond_atom_site_label_2
_geom_bond_distance
_geom_bond_publ_flag
S(1) O(1) 1.435(2) yes
S(1) O(2) 1.442(2) yes
S(1) N(1) 1.633(2) yes
S(1) C(19) 1.750(3) yes
S(2) O(4) 1.436(2) yes
S(2) O(5) 1.443(2) yes
S(2) N(2) 1.635(2) yes
S(2) C(44) 1.753(3) yes
O(3) C(15) 1.374(3) yes
O(3) C(18) 1.418(4) yes
O(6) C(40) 1.373(3) yes
O(6) C(43) 1.425(4) yes
N(1) C(1) 1.499(3) yes
N(1) C(12) 1.449(3) yes
N(2) C(26) 1.500(3) yes
N(2) C(37) 1.449(3) yes
C(1) C(2) 1.527(3) yes
C(1) C(6) 1.513(4) yes
C(2) C(3) 1.515(4) yes
C(2) C(5) 1.535(4) yes
C(3) C(4) 1.231(4) yes
C(6) C(7) 1.390(3) yes
C(6) C(11) 1.383(4) yes
C(7) C(8) 1.381(4) yes
C(8) C(9) 1.358(4) yes
C(9) C(10) 1.366(4) yes
C(10) C(11) 1.378(4) yes
C(12) C(13) 1.373(3) yes
C(12) C(17) 1.373(4) yes
C(13) C(14) 1.374(4) yes
C(14) C(15) 1.386(4) yes
C(15) C(16) 1.372(4) yes
C(16) C(17) 1.390(4) yes
C(19) C(20) 1.372(4) yes
C(19) C(24) 1.373(4) yes
C(20) C(21) 1.377(4) yes
C(21) C(22) 1.370(4) yes
C(22) C(23) 1.365(4) yes
C(22) C(25) 1.494(4) yes
C(23) C(24) 1.388(4) yes
C(26) C(27) 1.526(4) yes
C(26) C(31) 1.515(3) yes
C(27) C(28) 1.502(4) yes
C(27) C(30) 1.536(4) yes
C(28) C(29) 1.235(4) yes
C(31) C(32) 1.376(3) yes
C(31) C(36) 1.386(3) yes
C(32) C(33) 1.386(4) yes
C(33) C(34) 1.364(4) yes
C(34) C(35) 1.360(4) yes
C(35) C(36) 1.385(4) yes
C(37) C(38) 1.371(3) yes
C(37) C(42) 1.371(4) yes
C(38) C(39) 1.378(4) yes
C(39) C(40) 1.387(4) yes
C(40) C(41) 1.370(4) yes
C(41) C(42) 1.390(4) yes
C(44) C(45) 1.375(4) yes
C(44) C(49) 1.376(4) yes
C(45) C(46) 1.378(4) yes
C(46) C(47) 1.365(4) yes
C(47) C(48) 1.369(4) yes
C(47) C(50) 1.502(4) yes
C(48) C(49) 1.381(4) yes

loop_
_geom_contact_atom_site_label_1
_geom_contact_atom_site_label_2
_geom_contact_distance
_geom_contact_site_symmetry_2
O(1) C(8) 3.529(4) 2_664
O(2) C(10) 3.302(4) 1_655
O(2) C(50) 3.576(4) 1_655
O(3) C(49) 3.457(4) 2_554
O(4) C(35) 3.527(4) 2_555
O(5) C(33) 3.298(4) 1_455
O(5) C(25) 3.578(4) 1_456
O(6) C(20) 3.465(4) 2_664
C(4) C(42) 3.566(5) 1_554
C(16) C(29) 3.596(5) .
C(17) C(29) 3.566(5) .

loop_
_geom_torsion_atom_site_label_1
_geom_torsion_atom_site_label_2
_geom_torsion_atom_site_label_3
_geom_torsion_atom_site_label_4
_geom_torsion
_geom_torsion_publ_flag
S(1) N(1) C(1) C(2) 132.8(2) yes
S(1) N(1) C(1) C(6) -96.8(2) yes
S(1) N(1) C(12) C(13) -109.0(2) yes
S(1) N(1) C(12) C(17) 70.6(3) yes
S(1) C(19) C(20) C(21) 178.7(2) yes
S(1) C(19) C(24) C(23) -178.7(2) yes
S(2) N(2) C(26) C(27) 132.7(2) yes
S(2) N(2) C(26) C(31) -96.9(2) yes
S(2) N(2) C(37) C(38) -108.9(3) yes
S(2) N(2) C(37) C(42) 70.1(3) yes
S(2) C(44) C(45) C(46) -178.7(2) yes
S(2) C(44) C(49) C(48) 178.9(2) yes
O(1) S(1) N(1) C(1) -19.5(2) yes
O(1) S(1) N(1) C(12) -177.7(2) yes
O(1) S(1) C(19) C(20) -28.5(3) yes
O(1) S(1) C(19) C(24) 149.6(2) yes
O(2) S(1) N(1) C(1) 111.9(2) yes
O(2) S(1) N(1) C(12) -46.4(2) yes
O(2) S(1) C(19) C(20) -158.4(2) yes
O(2) S(1) C(19) C(24) 19.7(3) yes
O(3) C(15) C(14) C(13) 179.9(3) yes
O(3) C(15) C(16) C(17) -179.0(3) yes
O(4) S(2) N(2) C(26) -19.5(2) yes
O(4) S(2) N(2) C(37) -177.5(2) yes
O(4) S(2) C(44) C(45) 149.8(2) yes
O(4) S(2) C(44) C(49) -28.8(3) yes
O(5) S(2) N(2) C(26) 111.8(2) yes
O(5) S(2) N(2) C(37) -46.2(2) yes
O(5) S(2) C(44) C(45) 20.1(3) yes
O(5) S(2) C(44) C(49) -158.5(2) yes
O(6) C(40) C(39) C(38) 179.9(3) yes
O(6) C(40) C(41) C(42) -178.7(3) yes
N(1) S(1) C(19) C(20) 85.1(2) yes
N(1) S(1) C(19) C(24) -96.8(2) yes
N(1) C(1) C(2) C(3) -58.3(3) yes
N(1) C(1) C(2) C(5) -178.3(2) yes
N(1) C(1) C(6) C(7) 94.4(3) yes
N(1) C(1) C(6) C(11) -86.1(3) yes
N(1) C(12) C(13) C(14) -180.0(3) yes
N(1) C(12) C(17) C(16) -179.1(3) yes
N(2) S(2) C(44) C(45) -96.5(3) yes
N(2) S(2) C(44) C(49) 84.9(2) yes
N(2) C(26) C(27) C(28) -58.2(3) yes
N(2) C(26) C(27) C(30) -178.6(2) yes
N(2) C(26) C(31) C(32) -86.0(3) yes
N(2) C(26) C(31) C(36) 94.6(3) yes
N(2) C(37) C(38) C(39) -179.9(3) yes
N(2) C(37) C(42) C(41) -178.9(3) yes
C(1) N(1) S(1) C(19) -134.2(2) yes
C(1) N(1) C(12) C(13) 92.8(3) yes
C(1) N(1) C(12) C(17) -87.7(3) yes
C(1) C(2) C(3) C(4) 133.9(4) yes
C(1) C(6) C(7) C(8) 179.5(2) yes
C(1) C(6) C(11) C(10) 180.0(3) yes
C(2) C(1) N(1) C(12) -69.8(3) yes
C(2) C(1) C(6) C(7) -137.9(2) yes
C(2) C(1) C(6) C(11) 41.5(4) yes
C(3) C(2) C(1) C(6) 173.2(2) yes
C(4) C(3) C(2) C(5) -104.8(4) yes
C(5) C(2) C(1) C(6) 53.2(3) yes
C(6) C(1) N(1) C(12) 60.6(3) yes
C(6) C(7) C(8) C(9) 0.6(4) yes
C(6) C(11) C(10) C(9) 0.5(5) yes
C(7) C(6) C(11) C(10) -0.5(4) yes
C(7) C(8) C(9) C(10) -0.7(5) yes
C(8) C(7) C(6) C(11) 0.0(4) yes
C(8) C(9) C(10) C(11) 0.2(5) yes
C(12) N(1) S(1) C(19) 67.6(2) yes
C(12) C(13) C(14) C(15) -0.3(5) yes
C(12) C(17) C(16) C(15) -1.6(5) yes
C(13) C(12) C(17) C(16) 0.5(4) yes
C(13) C(14) C(15) C(16) -0.8(5) yes
C(14) C(13) C(12) C(17) 0.5(4) yes
C(14) C(15) O(3) C(18) 170.9(3) yes
C(14) C(15) C(16) C(17) 1.7(5) yes
C(16) C(15) O(3) C(18) -8.4(5) yes
C(19) C(20) C(21) C(22) 0.0(5) yes
C(19) C(24) C(23) C(22) 0.0(5) yes
C(20) C(19) C(24) C(23) -0.5(4) yes
C(20) C(21) C(22) C(23) -0.5(4) yes
C(20) C(21) C(22) C(25) 179.6(3) yes
C(21) C(20) C(19) C(24) 0.6(4) yes
C(21) C(22) C(23) C(24) 0.6(5) yes
C(24) C(23) C(22) C(25) -179.5(3) yes
C(26) N(2) S(2) C(44) -134.2(2) yes
C(26) N(2) C(37) C(38) 93.1(3) yes
C(26) N(2) C(37) C(42) -87.9(3) yes
C(26) C(27) C(28) C(29) 133.6(4) yes
C(26) C(31) C(32) C(33) 179.8(3) yes
C(26) C(31) C(36) C(35) 179.5(3) yes
C(27) C(26) N(2) C(37) -70.1(3) yes
C(27) C(26) C(31) C(32) 41.6(4) yes
C(27) C(26) C(31) C(36) -137.7(3) yes
C(28) C(27) C(26) C(31) 173.4(2) yes
C(29) C(28) C(27) C(30) -105.0(4) yes
C(30) C(27) C(26) C(31) 53.0(3) yes
C(31) C(26) N(2) C(37) 60.3(3) yes
C(31) C(32) C(33) C(34) 0.8(5) yes
C(31) C(36) C(35) C(34) 0.5(5) yes
C(32) C(31) C(36) C(35) 0.2(4) yes
C(32) C(33) C(34) C(35) 0.0(5) yes
C(33) C(32) C(31) C(36) -0.8(4) yes
C(33) C(34) C(35) C(36) -0.6(5) yes
C(37) N(2) S(2) C(44) 67.8(2) yes
C(37) C(38) C(39) C(40) -1.2(5) yes
C(37) C(42) C(41) C(40) -1.3(5) yes
C(38) C(37) C(42) C(41) 0.1(5) yes
C(38) C(39) C(40) C(41) 0.0(5) yes
C(39) C(38) C(37) C(42) 1.2(4) yes
C(39) C(40) O(6) C(43) 171.1(3) yes
C(39) C(40) C(41) C(42) 1.2(5) yes
C(41) C(40) O(6) C(43) -9.0(5) yes
C(44) C(45) C(46) C(47) -0.5(5) yes
C(44) C(49) C(48) C(47) 0.1(5) yes
C(45) C(44) C(49) C(48) 0.2(4) yes
C(45) C(46) C(47) C(48) 0.8(5) yes
C(45) C(46) C(47) C(50) -179.6(3) yes
C(46) C(45) C(44) C(49) 0.0(5) yes
C(46) C(47) C(48) C(49) -0.6(5) yes
C(49) C(48) C(47) C(50) 179.8(3) yes
C(49) C(48) C(47) C(50) 179.8(3) yes
